data_2210184
loop_
_publ_author_name
'Victor B. Rybakov'
'Vadim L. Alifanov'
'Pavel V. Gormay'
'Eugene V. Babaev'

_publ_section_title
;
 1-[(4-Chlorobenzoyl)methyl]-4,6-dimethyl-2(1<i>H</i>)-pyrimidone
;
_journal_coeditor_code CV2083
_journal_issue 9
_journal_name_full 'Acta Crystallographica Section E'
_journal_page_first o3840
_journal_page_last o3841
_journal_paper_doi 10.1107/S1600536806031199
_journal_volume 62
_journal_year 2006
_chemical_formula_iupac 'C14 H13 Cl N2 O2'
_chemical_formula_moiety 'C14 H13 Cl N2 O2'
_chemical_formula_sum 'C14 H13 Cl N2 O2'
_chemical_formula_weight 276.71
_chemical_melting_point 446
_chemical_name_systematic
;
1-[(4-Chlorobenzoyl)methyl]-4,6-dimethyl-2(1H)-pyrimidone
;
_space_group_IT_number 14
_symmetry_cell_setting monoclinic
_symmetry_space_group_name_Hall '-P 2yn'
_symmetry_space_group_name_H-M 'P 1 21/n 1'
_atom_sites_solution_hydrogens geom
_atom_sites_solution_primary direct
_atom_sites_solution_secondary difmap
_cell_angle_alpha 90.00
_cell_angle_beta 92.314(9)
_cell_angle_gamma 90.00
_cell_formula_units_Z 4
_cell_length_a 7.1975(8)
_cell_length_b 9.3817(10)
_cell_length_c 19.422(3)
_cell_measurement_reflns_used 25
_cell_measurement_temperature 293(2)
_cell_measurement_theta_max 33
_cell_measurement_theta_min 30
_cell_volume 1310.4(3)
_computing_cell_refinement 'CAD-4 EXPRESS (Enraf--Nonius, 1994)'
_computing_data_collection 'CAD-4 EXPRESS'
_computing_data_reduction 'XCAD4 (Harms & Wokadlo, (1995)'
_computing_molecular_graphics 'ORTEP-3 for Windows (Farrugia, 1997)'
_computing_publication_material 'WinGX (Farrugia, 1999)'
_computing_structure_refinement 'SHELXL97 (Sheldrick, 1997)'
_computing_structure_solution 'SHELXS97 (Sheldrick, 1997)'
_diffrn_ambient_temperature 293(2)
_diffrn_measured_fraction_theta_full 1.000
_diffrn_measured_fraction_theta_max 1.000
_diffrn_measurement_device '\k-geometry diffractometer'
_diffrn_measurement_device_type 'Enraf--Nonius CAD-4'
_diffrn_measurement_method \w
_diffrn_radiation_monochromator Graphite
_diffrn_radiation_source 'Fine-focus sealed tube'
_diffrn_radiation_type CuK\a
_diffrn_radiation_wavelength 1.5418
_diffrn_reflns_av_R_equivalents 0.0904
_diffrn_reflns_av_sigmaI/netI 0.0304
_diffrn_reflns_limit_h_max 9
_diffrn_reflns_limit_h_min -9
_diffrn_reflns_limit_k_max 11
_diffrn_reflns_limit_k_min 0
_diffrn_reflns_limit_l_max 24
_diffrn_reflns_limit_l_min 0
_diffrn_reflns_number 2760
_diffrn_reflns_theta_full 74.86
_diffrn_reflns_theta_max 74.86
_diffrn_reflns_theta_min 4.56
_diffrn_standards_decay_% 4
_diffrn_standards_interval_time 60
_diffrn_standards_number 1
_exptl_absorpt_coefficient_mu 2.583
_exptl_absorpt_correction_type none
_exptl_crystal_colour Colourless
_exptl_crystal_density_diffrn 1.403
_exptl_crystal_density_method 'Not measured'
_exptl_crystal_description Prism
_exptl_crystal_F_000 576
_exptl_crystal_size_max 0.2
_exptl_crystal_size_mid 0.2
_exptl_crystal_size_min 0.2
_refine_diff_density_max 0.116
_refine_diff_density_min -0.144
_refine_ls_extinction_method none
_refine_ls_goodness_of_fit_ref 0.955
_refine_ls_hydrogen_treatment constr
_refine_ls_matrix_type full
_refine_ls_number_parameters 174
_refine_ls_number_reflns 2683
_refine_ls_number_restraints 0
_refine_ls_restrained_S_all 0.955
_refine_ls_R_factor_all 0.0597
_refine_ls_R_factor_gt 0.0356
_refine_ls_shift/su_max 0.003
_refine_ls_shift/su_mean 0.000
_refine_ls_structure_factor_coef Fsqd
_refine_ls_weighting_details 'calc w = 1/[\s^2^(Fo^2^)+(0.0422P)^2^] where P=(Fo^2^+2Fc^2^)/3'
_refine_ls_weighting_scheme calc
_refine_ls_wR_factor_gt 0.0762
_refine_ls_wR_factor_ref 0.0859
_reflns_number_gt 1907
_reflns_number_total 2683
_reflns_threshold_expression I>2\s(I)
_cod_data_source_file cv2083.cif
_cod_data_source_block 2
_cod_original_sg_symbol_H-M 'P 21/n'
_cod_database_code 2210184
_cod_database_fobs_code 2210184

loop_
_symmetry_equiv_pos_as_xyz
'x, y, z'
'-x+1/2, y+1/2, -z+1/2'
'-x, -y, -z'
'x-1/2, -y-1/2, z-1/2'

loop_
_atom_site_type_symbol
_atom_site_label
_atom_site_fract_x
_atom_site_fract_y
_atom_site_fract_z
_atom_site_U_iso_or_equiv
_atom_site_adp_type
_atom_site_calc_flag
_atom_site_refinement_flags
_atom_site_occupancy
N N1 0.06506(16) 0.44796(13) 0.72057(6) 0.0447(3) Uani d . 1
C C2 0.0976(2) 0.54726(17) 0.66780(8) 0.0525(4) Uani d . 1
O O2 0.24693(18) 0.60918(14) 0.66857(7) 0.0749(4) Uani d . 1
N N3 -0.0403(2) 0.57024(15) 0.61881(7) 0.0588(4) Uani d . 1
C C4 -0.1962(2) 0.49939(18) 0.62188(8) 0.0543(4) Uani d . 1
C C41 -0.3433(3) 0.5293(3) 0.56670(10) 0.0871(7) Uani d . 1
H H41A -0.3350 0.6270 0.5525 0.131 Uiso calc R 1
H H41B -0.4638 0.5118 0.5844 0.131 Uiso calc R 1
H H41C -0.3251 0.4681 0.5279 0.131 Uiso calc R 1
C C5 -0.2315(2) 0.39954(17) 0.67347(9) 0.0544(4) Uani d . 1
H H5 -0.3440 0.3508 0.6734 0.065 Uiso calc R 1
C C6 -0.0981(2) 0.37535(16) 0.72360(8) 0.0460(3) Uani d . 1
C C61 -0.1249(2) 0.2720(2) 0.78081(10) 0.0645(5) Uani d . 1
H H61A -0.2454 0.2289 0.7752 0.097 Uiso calc R 1
H H61B -0.1155 0.3213 0.8241 0.097 Uiso calc R 1
H H61C -0.0309 0.1995 0.7798 0.097 Uiso calc R 1
C C7 0.2147(2) 0.43830(17) 0.77377(8) 0.0505(4) Uani d . 1
H H7A 0.3338 0.4357 0.7522 0.061 Uiso calc R 1
H H7B 0.2015 0.3507 0.7997 0.061 Uiso calc R 1
C C8 0.2092(2) 0.56504(18) 0.82245(8) 0.0494(4) Uani d . 1
O O8 0.07713(17) 0.64427(14) 0.82093(7) 0.0755(4) Uani d . 1
C C9 0.3723(2) 0.58649(16) 0.87126(7) 0.0460(3) Uani d . 1
C C10 0.5266(2) 0.5011(2) 0.87179(9) 0.0658(5) Uani d . 1
H H10 0.5316 0.4254 0.8410 0.079 Uiso calc R 1
C C11 0.6757(2) 0.5261(2) 0.91776(10) 0.0695(5) Uani d . 1
H H11 0.7813 0.4691 0.9172 0.083 Uiso calc R 1
C C12 0.6654(2) 0.63622(19) 0.96415(8) 0.0537(4) Uani d . 1
C C13 0.5112(2) 0.7211(2) 0.96540(9) 0.0614(4) Uani d . 1
H H13 0.5053 0.7948 0.9973 0.074 Uiso calc R 1
C C14 0.3639(2) 0.69656(19) 0.91894(8) 0.0564(4) Uani d . 1
H H14 0.2587 0.7540 0.9196 0.068 Uiso calc R 1
Cl Cl12 0.85163(7) 0.66768(6) 1.02110(3) 0.07873(18) Uani d . 1

loop_
_atom_site_aniso_label
_atom_site_aniso_U_11
_atom_site_aniso_U_22
_atom_site_aniso_U_33
_atom_site_aniso_U_12
_atom_site_aniso_U_13
_atom_site_aniso_U_23
N1 0.0469(6) 0.0388(7) 0.0486(7) -0.0027(5) 0.0044(5) -0.0018(6)
C2 0.0634(9) 0.0423(9) 0.0522(9) -0.0095(7) 0.0072(7) 0.0009(7)
O2 0.0757(8) 0.0680(9) 0.0809(9) -0.0302(7) 0.0020(7) 0.0097(7)
N3 0.0728(9) 0.0489(8) 0.0543(8) -0.0026(7) -0.0019(7) 0.0066(7)
C4 0.0579(9) 0.0507(10) 0.0543(9) 0.0038(7) 0.0026(7) -0.0080(8)
C41 0.0881(14) 0.0882(16) 0.0823(14) 0.0122(12) -0.0283(11) -0.0002(12)
C5 0.0475(8) 0.0431(9) 0.0728(11) -0.0042(7) 0.0049(7) -0.0064(8)
C6 0.0491(7) 0.0355(8) 0.0541(8) 0.0028(6) 0.0131(6) -0.0029(7)
C61 0.0659(10) 0.0556(11) 0.0739(11) 0.0052(8) 0.0272(9) 0.0151(9)
C7 0.0498(8) 0.0477(9) 0.0539(8) 0.0047(7) 0.0003(7) -0.0031(7)
C8 0.0525(8) 0.0486(9) 0.0476(8) 0.0068(7) 0.0088(6) -0.0011(7)
O8 0.0681(7) 0.0770(9) 0.0804(9) 0.0294(7) -0.0095(6) -0.0245(7)
C9 0.0495(8) 0.0446(9) 0.0446(7) 0.0004(6) 0.0097(6) 0.0003(7)
C10 0.0693(10) 0.0624(12) 0.0649(10) 0.0143(9) -0.0078(9) -0.0171(9)
C11 0.0619(10) 0.0684(12) 0.0772(12) 0.0162(9) -0.0076(9) -0.0169(10)
C12 0.0555(8) 0.0581(11) 0.0481(8) -0.0089(8) 0.0075(7) 0.0014(7)
C13 0.0679(10) 0.0607(11) 0.0562(9) -0.0067(9) 0.0110(8) -0.0112(9)
C14 0.0587(9) 0.0547(11) 0.0564(9) 0.0036(8) 0.0092(7) -0.0136(8)
Cl12 0.0758(3) 0.0869(4) 0.0721(3) -0.0159(3) -0.0137(2) -0.0039(3)

loop_
_atom_type_symbol
_atom_type_description
_atom_type_scat_dispersion_real
_atom_type_scat_dispersion_imag
_atom_type_scat_source
C C 0.0181 0.0091 'International Tables Vol C Tables 4.2.6.8 and 6.1.1.4'
H H 0.0000 0.0000 'International Tables Vol C Tables 4.2.6.8 and 6.1.1.4'
Cl Cl 0.3639 0.7018 'International Tables Vol C Tables 4.2.6.8 and 6.1.1.4'
N N 0.0311 0.0180 'International Tables Vol C Tables 4.2.6.8 and 6.1.1.4'
O O 0.0492 0.0322 'International Tables Vol C Tables 4.2.6.8 and 6.1.1.4'

loop_
_geom_angle_atom_site_label_1
_geom_angle_atom_site_label_2
_geom_angle_atom_site_label_3
_geom_angle
_geom_angle_publ_flag
C6 N1 C2 122.06(12) y
C6 N1 C7 123.33(13) y
C2 N1 C7 114.45(12) y
O2 C2 N3 123.27(16) y
O2 C2 N1 118.50(14) y
N3 C2 N1 118.23(14) y
C4 N3 C2 119.31(15) y
N3 C4 C5 123.56(14) y
N3 C4 C41 116.99(17) n
C5 C4 C41 119.45(16) n
C4 C41 H41A 109.5 n
C4 C41 H41B 109.5 n
H41A C41 H41B 109.5 n
C4 C41 H41C 109.5 n
H41A C41 H41C 109.5 n
H41B C41 H41C 109.5 n
C6 C5 C4 118.71(15) y
C6 C5 H5 120.6 n
C4 C5 H5 120.6 n
C5 C6 N1 118.13(15) y
C5 C6 C61 122.21(15) n
N1 C6 C61 119.66(13) n
C6 C61 H61A 109.5 n
C6 C61 H61B 109.5 n
H61A C61 H61B 109.5 n
C6 C61 H61C 109.5 n
H61A C61 H61C 109.5 n
H61B C61 H61C 109.5 n
N1 C7 C8 110.70(12) y
N1 C7 H7A 109.5 n
C8 C7 H7A 109.5 n
N1 C7 H7B 109.5 n
C8 C7 H7B 109.5 n
H7A C7 H7B 108.1 n
O8 C8 C9 122.09(15) n
O8 C8 C7 120.45(14) n
C9 C8 C7 117.45(13) n
C10 C9 C14 119.13(14) n
C10 C9 C8 122.87(14) n
C14 C9 C8 117.98(13) n
C9 C10 C11 120.76(17) n
C9 C10 H10 119.6 n
C11 C10 H10 119.6 n
C12 C11 C10 119.22(17) n
C12 C11 H11 120.4 n
C10 C11 H11 120.4 n
C13 C12 C11 120.97(14) n
C13 C12 Cl12 119.89(13) n
C11 C12 Cl12 119.14(13) n
C12 C13 C14 119.53(16) n
C12 C13 H13 120.2 n
C14 C13 H13 120.2 n
C13 C14 C9 120.36(16) n
C13 C14 H14 119.8 n
C9 C14 H14 119.8 n

loop_
_geom_bond_atom_site_label_1
_geom_bond_atom_site_label_2
_geom_bond_distance
_geom_bond_publ_flag
N1 C6 1.3607(18) y
N1 C2 1.4116(19) y
N1 C7 1.4648(16) y
C2 O2 1.2210(18) y
C2 N3 1.3645(18) y
N3 C4 1.307(2) y
C4 C5 1.402(2) y
C4 C41 1.502(2) y
C41 H41A 0.9600 n
C41 H41B 0.9600 n
C41 H41C 0.9600 n
C5 C6 1.3586(19) y
C5 H5 0.9300 n
C6 C61 1.493(2) y
C61 H61A 0.9600 n
C61 H61B 0.9600 n
C61 H61C 0.9600 n
C7 C8 1.521(2) n
C7 H7A 0.9700 n
C7 H7B 0.9700 n
C8 O8 1.2061(18) n
C8 C9 1.4924(18) n
C9 C10 1.370(2) n
C9 C14 1.390(2) n
C10 C11 1.388(2) n
C10 H10 0.9300 n
C11 C12 1.374(2) n
C11 H11 0.9300 n
C12 C13 1.367(2) n
C12 Cl12 1.7284(15) n
C13 C14 1.383(2) n
C13 H13 0.9300 n
C14 H14 0.9300 n

loop_
_cod_related_entry_id
_cod_related_entry_database
_cod_related_entry_code
1 ChemSpider 21127532
